data_2015270
loop_
_publ_author_name
'Kenny Stahl'
'Jens E.T. Andersen'
'Stephan Christgau'

_publ_section_title
;
 Strontium diibuprofenate dihydrate, strontium malonate sesquihydrate,
 strontium diascorbate dihydrate and strontium 2-oxidobenzoate hydrate
 at 120K
;
_journal_coeditor_code SK1898
_journal_issue 4
_journal_name_full 'Acta Crystallographica Section C'
_journal_page_first m144
_journal_page_last m149
_journal_paper_doi 10.1107/S0108270106005464
_journal_volume 62
_journal_year 2006
_chemical_formula_iupac '[Sr (C3 H2 O4) (H2 O)1.5]'
_chemical_formula_moiety 'Sr 2+, C3 H2 O4 2-, 1.5(H2 O)'
_chemical_formula_sum 'C3 H5 O5.5 Sr'
_chemical_formula_weight 216.69
_chemical_name_common 'Strontium malonate sesquihydrate'
_chemical_name_systematic
;
Poly[\m-aqua-diaquadi-\m-malonato-distrontium(II)]
;
_space_group_IT_number 15
_symmetry_cell_setting monoclinic
_symmetry_space_group_name_Hall '-C 2yc'
_symmetry_space_group_name_H-M 'C 1 2/c 1'
_atom_sites_solution_hydrogens difmap
_atom_sites_solution_primary direct
_atom_sites_solution_secondary difmap
_audit_creation_method SHELXL-97
_cell_angle_alpha 90.00
_cell_angle_beta 106.7100(10)
_cell_angle_gamma 90.00
_cell_formula_units_Z 8
_cell_length_a 14.3345(9)
_cell_length_b 7.3458(5)
_cell_length_c 11.5075(7)
_cell_measurement_reflns_used 5770
_cell_measurement_temperature 120(2)
_cell_measurement_theta_max 30.86
_cell_measurement_theta_min 2.97
_cell_volume 1160.55(13)
_computing_cell_refinement 'SAINT-Plus (Bruker, 1999)'
_computing_data_collection 'SMART (Bruker, 1999)'
_computing_data_reduction 'SAINT-Plus and SADABS (Sheldrick, 2002)'
_computing_molecular_graphics 'ORTEP-3 (Farrugia, 1997) and ATOMS (Dowty, 2000)'
_computing_publication_material SHELXL97
_computing_structure_refinement 'SHELXL97 (Sheldrick, 1997)'
_computing_structure_solution 'SHELXS97 (Sheldrick, 1997)'
_diffrn_ambient_temperature 120(2)
_diffrn_measured_fraction_theta_full 0.999
_diffrn_measured_fraction_theta_max 0.941
_diffrn_measurement_device_type 'Bruker SMART APEX diffractometer'
_diffrn_measurement_method '\w scan, frame data integration'
_diffrn_radiation_monochromator graphite
_diffrn_radiation_source 'fine-focus sealed tube'
_diffrn_radiation_type MoK\a
_diffrn_radiation_wavelength 0.71073
_diffrn_reflns_av_R_equivalents 0.0228
_diffrn_reflns_av_sigmaI/netI 0.0188
_diffrn_reflns_limit_h_max 19
_diffrn_reflns_limit_h_min -19
_diffrn_reflns_limit_k_max 10
_diffrn_reflns_limit_k_min -10
_diffrn_reflns_limit_l_max 15
_diffrn_reflns_limit_l_min -16
_diffrn_reflns_number 7363
_diffrn_reflns_theta_full 29.00
_diffrn_reflns_theta_max 30.72
_diffrn_reflns_theta_min 2.97
_diffrn_standards_decay_% 0
_diffrn_standards_interval_count 0
_diffrn_standards_interval_time 0
_diffrn_standards_number 0
_exptl_absorpt_coefficient_mu 9.248
_exptl_absorpt_correction_T_max 0.48
_exptl_absorpt_correction_T_min 0.06
_exptl_absorpt_correction_type multi-scan
_exptl_absorpt_process_details
;
(SADABS; Sheldrick, 2002)
;
_exptl_crystal_colour colorless
_exptl_crystal_density_diffrn 2.480
_exptl_crystal_density_method 'not measured'
_exptl_crystal_description irregular
_exptl_crystal_F_000 840
_exptl_crystal_size_max 0.33
_exptl_crystal_size_mid 0.30
_exptl_crystal_size_min 0.08
_refine_diff_density_max 0.545
_refine_diff_density_min -0.485
_refine_ls_extinction_coef 0.0044(2)
_refine_ls_extinction_expression Fc^*^=kFc[1+0.001xFc^2^\l^3^/sin(2\q)]^-1/4^
_refine_ls_extinction_method SHELXL97
_refine_ls_goodness_of_fit_ref 1.076
_refine_ls_hydrogen_treatment mixed
_refine_ls_matrix_type full
_refine_ls_number_parameters 97
_refine_ls_number_reflns 1708
_refine_ls_number_restraints 3
_refine_ls_restrained_S_all 1.076
_refine_ls_R_factor_all 0.0169
_refine_ls_R_factor_gt 0.0158
_refine_ls_shift/su_max 0.003
_refine_ls_shift/su_mean 0.000
_refine_ls_structure_factor_coef Fsqd
_refine_ls_weighting_details 'calc w=1/[\s^2^(Fo^2^)+(0.0238P)^2^+0.6829P] where P=(Fo^2^+2Fc^2^)/3'
_refine_ls_weighting_scheme calc
_refine_ls_wR_factor_gt 0.0406
_refine_ls_wR_factor_ref 0.0413
_reflns_number_gt 1630
_reflns_number_total 1708
_reflns_threshold_expression I>2\s(I)
_cod_depositor_comments
;

2017-07-22
Z value and formula fixed to values more according to usual
chemical conventions.                 miguel
;
_cod_original_formula_sum 'C6 H10 O11 Sr2'
_cod_original_formula_weight 433.38
_cod_original_formula_moiety '2Sr 2+, 2C3 H2 O4 2-, 3H2 O'
_cod_original_formula_iupac '[Sr2 (C3 H2 O4)2 (H2 O)3]'
_cod_original_formula_units_Z 4
_cod_data_source_file sk1898.cif
_cod_data_source_block II
_cod_original_sg_symbol_H-M 'C 2/c'
_cod_database_code 2015270
_cod_database_fobs_code 2015270

loop_
_symmetry_equiv_pos_as_xyz
'x, y, z'
'-x, y, -z+1/2'
'x+1/2, y+1/2, z'
'-x+1/2, y+1/2, -z+1/2'
'-x, -y, -z'
'x, -y, z-1/2'
'-x+1/2, -y+1/2, -z'
'x+1/2, -y+1/2, z-1/2'

loop_
_atom_site_type_symbol
_atom_site_label
_atom_site_fract_x
_atom_site_fract_y
_atom_site_fract_z
_atom_site_U_iso_or_equiv
_atom_site_adp_type
_atom_site_calc_flag
_atom_site_refinement_flags
_atom_site_occupancy
Sr Sr1 0.587276(8) 0.183425(15) 0.420747(9) 0.00682(6) Uani d . 1
O O5 0.5000 -0.06214(19) 0.2500 0.0107(2) Uani d SD 1
H H5 0.5347(14) -0.132(2) 0.2248(18) 0.016 Uiso d D 1
O O6 0.55766(7) 0.53002(14) 0.39529(9) 0.01319(19) Uani d D 1
H H6A 0.5016(11) 0.551(3) 0.3629(17) 0.020 Uiso d D 1
H H6B 0.5791(14) 0.617(3) 0.4375(17) 0.020 Uiso d D 1
O O1 0.59628(7) 0.26538(14) 0.20622(8) 0.01000(18) Uani d . 1
O O2 0.59520(7) 0.12878(14) 0.03327(8) 0.01064(18) Uani d . 1
O O3 0.88290(7) 0.24146(14) 0.35119(8) 0.01177(18) Uani d . 1
O O4 0.75451(7) 0.12301(15) 0.39481(9) 0.01383(19) Uani d . 1
C C1 0.63950(10) 0.18388(15) 0.13999(12) 0.0077(2) Uani d . 1
C C2 0.74886(9) 0.15711(18) 0.18314(12) 0.0099(2) Uani d . 1
H H2A 0.7785 0.2449 0.1417 0.012 Uiso calc R 1
H H2B 0.7634 0.0369 0.1581 0.012 Uiso calc R 1
C C3 0.79744(10) 0.17521(16) 0.31886(12) 0.0089(2) Uani d . 1

loop_
_atom_site_aniso_label
_atom_site_aniso_U_11
_atom_site_aniso_U_22
_atom_site_aniso_U_33
_atom_site_aniso_U_12
_atom_site_aniso_U_13
_atom_site_aniso_U_23
Sr1 0.00625(8) 0.00896(8) 0.00554(8) 0.00000(3) 0.00218(5) 0.00040(3)
O5 0.0113(6) 0.0106(6) 0.0112(6) 0.000 0.0051(5) 0.000
O6 0.0093(4) 0.0128(5) 0.0160(4) -0.0008(4) 0.0013(4) -0.0037(4)
O1 0.0095(4) 0.0130(4) 0.0084(4) 0.0018(3) 0.0039(3) 0.0006(3)
O2 0.0112(4) 0.0117(4) 0.0076(4) 0.0001(3) 0.0005(3) -0.0013(3)
O3 0.0088(4) 0.0161(5) 0.0098(4) -0.0022(4) 0.0017(3) -0.0016(4)
O4 0.0089(4) 0.0225(5) 0.0107(4) 0.0022(4) 0.0038(3) 0.0042(4)
C1 0.0071(5) 0.0077(6) 0.0080(5) -0.0011(4) 0.0018(5) 0.0016(4)
C2 0.0068(5) 0.0150(6) 0.0084(5) 0.0005(4) 0.0027(4) -0.0014(4)
C3 0.0082(6) 0.0094(6) 0.0092(6) 0.0021(4) 0.0023(5) -0.0007(4)

loop_
_atom_type_symbol
_atom_type_description
_atom_type_scat_dispersion_real
_atom_type_scat_dispersion_imag
_atom_type_scat_source
C C 0.0033 0.0016 'International Tables Vol C Tables 4.2.6.8 and 6.1.1.4'
H H 0.0000 0.0000 'International Tables Vol C Tables 4.2.6.8 and 6.1.1.4'
O O 0.0106 0.0060 'International Tables Vol C Tables 4.2.6.8 and 6.1.1.4'
Sr Sr -1.5307 3.2498 'International Tables Vol C Tables 4.2.6.8 and 6.1.1.4'

loop_
_geom_angle_atom_site_label_1
_geom_angle_atom_site_label_2
_geom_angle_atom_site_label_3
_geom_angle
_geom_angle_publ_flag
H6A O6 H6B 107(2) no
O1 C1 O2 122.46(12) no
O1 C1 C2 120.31(11) no
O2 C1 C2 117.14(11) no
C1 C2 C3 116.75(10) no
C1 C2 H2A 108.1 no
C3 C2 H2A 108.1 no
C1 C2 H2B 108.1 no
C3 C2 H2B 108.1 no
H2A C2 H2B 107.3 no
O4 C3 O3 122.25(12) no
O4 C3 C2 120.85(12) no
O3 C3 C2 116.88(11) no

loop_
_geom_bond_atom_site_label_1
_geom_bond_atom_site_label_2
_geom_bond_site_symmetry_2
_geom_bond_distance
_geom_bond_publ_flag
Sr1 O4 . 2.5386(10) yes
Sr1 O1 . 2.5801(9) yes
Sr1 O6 . 2.5839(10) yes
Sr1 O3 7_656 2.5942(9) yes
Sr1 O2 6_556 2.6201(10) yes
Sr1 O1 2_655 2.6850(10) yes
Sr1 O5 . 2.6956(9) yes
Sr1 O2 2_655 2.8423(10) yes
Sr1 O4 7_656 2.9836(11) yes
O5 H5 . 0.824(14) no
O6 H6A . 0.797(15) no
O6 H6B . 0.805(15) no
O1 C1 . 1.2627(15) no
O2 C1 . 1.2754(16) no
O3 C3 . 1.2704(16) no
O4 C3 . 1.2644(16) no
C1 C2 . 1.5149(18) no
C2 C3 . 1.5219(18) no
C2 H2A . 0.9700 no
C2 H2B . 0.9700 no

loop_
_geom_hbond_atom_site_label_D
_geom_hbond_atom_site_label_H
_geom_hbond_atom_site_label_A
_geom_hbond_site_symmetry_A
_geom_hbond_distance_DH
_geom_hbond_distance_HA
_geom_hbond_distance_DA
_geom_hbond_angle_DHA
_geom_hbond_publ_flag
O5 H5 O3 4_645 0.824(14) 1.902(14) 2.7165(12) 169.7(19) yes
O6 H6A O3 3_455 0.797(15) 2.179(17) 2.8662(14) 144.6(19) yes
O6 H6B O2 6_566 0.805(15) 2.150(16) 2.9328(14) 164.2(19) yes
